data_2003984
loop_
_publ_author_name
'Ray, J. K.'
'Kar, G. K.'
'Nigam, G. D.'
'Sivakumar, K.'
'Fun, H.-K.'

_publ_section_title
<i>trans</i>-4,4a,6,7,8,8a-Hexahydro-8a-methylnaphtho[2,3-<i>b</i>]furan-5,9(5<i>H</i>,9<i>H</i>)-dione
_journal_issue 10
_journal_name_full 'Acta Crystallographica Section C'
_journal_page_first 2090
_journal_page_last 2092
_journal_paper_doi 10.1107/S010827019500535X
_journal_volume 51
_journal_year 1995
_chemical_compound_source
;
;
_chemical_formula_sum 'C13 H14 O3'
_chemical_formula_weight 218.24
_chemical_name_systematic
;
trans-9-Methyl-1,5-dioxofuro[2,3-b]decalin
;
_space_group_IT_number 14
_symmetry_cell_setting monoclinic
_symmetry_space_group_name_Hall '-P 2ybc'
_symmetry_space_group_name_H-M 'P 1 21/c 1'
_audit_creation_method SHELXL
_cell_angle_alpha 90.00
_cell_angle_beta 105.73(1)
_cell_angle_gamma 90.00
_cell_formula_units_Z 4
_cell_length_a 12.119(1)
_cell_length_b 7.821(1)
_cell_length_c 12.107(1)
_cell_measurement_reflns_used 25
_cell_measurement_temperature 293(2)
_cell_measurement_theta_max 25
_cell_measurement_theta_min 8
_cell_volume 1104.6(2)
_computing_cell_refinement XSCANS
_computing_data_collection 'XSCANS (Siemens, 1994)'
_computing_data_reduction XSCANS
_computing_molecular_graphics 'SHELXTL/PC (Sheldrick, 1990)'
_computing_publication_material SHELXL93
_computing_structure_refinement 'SHELXL93 (Sheldrick, 1993)'
_computing_structure_solution 'SHELXS86 (Sheldrick, 1985)'
_diffrn_ambient_temperature 293(2)
_diffrn_measurement_device 'Siemens P4 diffractometer'
_diffrn_measurement_method '\q/2\q scans'
_diffrn_radiation_monochromator graphite
_diffrn_radiation_source 'fine-focus sealed tube'
_diffrn_radiation_type MoK\a
_diffrn_radiation_wavelength 0.71073
_diffrn_reflns_av_R_equivalents 0.0175
_diffrn_reflns_av_sigmaI/netI 0.0282
_diffrn_reflns_limit_h_max 15
_diffrn_reflns_limit_h_min -15
_diffrn_reflns_limit_k_max 1
_diffrn_reflns_limit_k_min -10
_diffrn_reflns_limit_l_max 15
_diffrn_reflns_limit_l_min -1
_diffrn_reflns_number 3245
_diffrn_reflns_theta_max 27.50
_diffrn_reflns_theta_min 1.75
_diffrn_standards_decay_% <4
_diffrn_standards_interval_count 100
_diffrn_standards_number 3
_exptl_absorpt_coefficient_mu 0.093
_exptl_absorpt_correction_type none
_exptl_crystal_colour colourless
_exptl_crystal_density_diffrn 1.312
_exptl_crystal_description 'thin plates'
_exptl_crystal_F_000 464
_exptl_crystal_size_max 0.64
_exptl_crystal_size_mid 0.60
_exptl_crystal_size_min 0.20
_refine_diff_density_max 0.163
_refine_diff_density_min -0.203
_refine_ls_extinction_method none
_refine_ls_goodness_of_fit_all 0.999
_refine_ls_goodness_of_fit_obs 1.143
_refine_ls_hydrogen_treatment refall
_refine_ls_matrix_type full
_refine_ls_number_parameters 201
_refine_ls_number_reflns 2497
_refine_ls_number_restraints 0
_refine_ls_restrained_S_all 0.999
_refine_ls_restrained_S_obs 1.143
_refine_ls_R_factor_all 0.0600
_refine_ls_R_factor_obs 0.0424
_refine_ls_shift/esd_max 0.000
_refine_ls_shift/esd_mean 0.000
_refine_ls_structure_factor_coef Fsqd
_refine_ls_weighting_scheme
;calc w = 1/[\s^2^(Fo^2^) + (0.0740P)^2^ + 0.0000P]
where P = (Fo^2^ + 2Fc^2^)/3
;
_refine_ls_wR_factor_all 0.1209
_refine_ls_wR_factor_obs 0.1135
_reflns_number_observed 1743
_reflns_number_total 2497
_reflns_observed_criterion >2sigma(I)
_cod_data_source_file as1184.cif
_cod_data_source_block 924a
_cod_depositor_comments
;
The following automatic conversions were performed:
'_symmetry_cell_setting' value 'Monoclinic' changed to 'monoclinic'
according to '/home/saulius/struct/CIF-dictionaries/cif_core.dic'
dictionary named 'cif_core.dic' version 2.4.1 from
2010-06-29.

'_exptl_absorpt_correction_type' value 'None' changed to
'none' according to '/home/saulius/struct/CIF-dictionaries/cif_core.dic'
dictionary named 'cif_core.dic' version 2.4.1 from 2010-06-29.

Automatic conversion script
Id: cif_fix_enum 1527 2010-12-29 10:47:43Z saulius 

The following automatic conversions were performed:

'_symmetry_cell_setting' value 'Monoclinic' changed to 'monoclinic'
according to /home/saulius/struct/CIF-dictionaries/cif_core.dic
dictionary named 'cif_core.dic' version 2.4.1 from
2010-06-29.

'_exptl_absorpt_correction_type' value 'None' changed to
'none' according to
/home/saulius/struct/CIF-dictionaries/cif_core.dic dictionary named
'cif_core.dic' version 2.4.1 from 2010-06-29.

'_geom_bond_publ_flag'
value 'Yes' changed to 'yes' according to
/home/saulius/struct/CIF-dictionaries/cif_core.dic dictionary named
'cif_core.dic' version 2.4.1 from 2010-06-29 (18
times).

'_geom_angle_publ_flag' value 'Yes' changed to 'yes'
according to /home/saulius/struct/CIF-dictionaries/cif_core.dic
dictionary named 'cif_core.dic' version 2.4.1 from 2010-06-29 (28
times).

'_geom_torsion_publ_flag' value 'Yes' changed to 'yes'
according to /home/saulius/struct/CIF-dictionaries/cif_core.dic
dictionary named 'cif_core.dic' version 2.4.1 from 2010-06-29 (12
times).

Automatic conversion script
Id: cif_fix_values 1715 2011-07-08 13:25:40Z adriana 
;
_cod_original_sg_symbol_H-M 'P 21/c'
_cod_database_code 2003984

loop_
_symmetry_equiv_pos_as_xyz
'x, y, z'
'-x, y+1/2, -z+1/2'
'-x, -y, -z'
'x, -y-1/2, z-1/2'

loop_
_atom_site_aniso_label
_atom_site_aniso_U_11
_atom_site_aniso_U_22
_atom_site_aniso_U_33
_atom_site_aniso_U_12
_atom_site_aniso_U_13
_atom_site_aniso_U_23
O1 0.1012(11) 0.1012(10) 0.0578(7) -0.0298(8) 0.0070(7) -0.0257(7)
O2 0.0764(7) 0.0399(6) 0.0678(7) -0.0012(5) -0.0093(6) -0.0147(5)
O3 0.0498(5) 0.0523(6) 0.0548(6) 0.0002(4) -0.0012(4) 0.0056(5)
C1 0.0601(8) 0.0793(11) 0.0419(8) -0.0103(8) 0.0182(7) -0.0115(8)
C2 0.0707(11) 0.1034(15) 0.0430(8) -0.0047(10) 0.0105(8) 0.0103(9)
C3 0.0608(9) 0.0802(12) 0.0607(10) 0.0115(8) 0.0153(8) 0.0258(9)
C4 0.0545(8) 0.0481(8) 0.0585(9) 0.0032(6) 0.0155(7) 0.0105(7)
C5 0.0389(6) 0.0389(6) 0.0408(6) -0.0019(5) 0.0100(5) -0.0017(5)
C6 0.0442(6) 0.0367(6) 0.0467(7) -0.0031(5) 0.0075(6) -0.0032(5)
C7 0.0418(6) 0.0409(7) 0.0466(7) -0.0010(5) 0.0048(5) 0.0013(6)
C8 0.0479(7) 0.0554(9) 0.0722(11) 0.0082(7) 0.0150(8) 0.0207(8)
C9 0.0539(8) 0.0407(8) 0.0801(11) 0.0044(6) 0.0271(8) 0.0100(7)
C10 0.0467(7) 0.0353(6) 0.0581(8) -0.0017(5) 0.0202(6) 0.0000(6)
C11 0.0682(9) 0.0403(7) 0.0575(9) -0.0067(7) 0.0190(7) -0.0125(7)
C12 0.0459(7) 0.0495(7) 0.0435(7) -0.0064(6) 0.0160(6) -0.0068(6)
C13 0.0441(7) 0.0625(9) 0.0454(8) -0.0029(6) 0.0150(6) 0.0010(7)

loop_
_atom_site_label
_atom_site_occupancy
_atom_site_fract_x
_atom_site_fract_y
_atom_site_fract_z
_atom_site_U_iso_or_equiv
_atom_site_thermal_displace_type
_atom_site_calc_flag
_atom_site_type_symbol
O1 1 0.11814(12) -0.2186(2) 0.16226(11) 0.0896(5) Uani d O
O2 1 0.35712(10) 0.18023(13) 0.56778(10) 0.0670(3) Uani d O
O3 1 0.44895(8) -0.14016(13) 0.65720(8) 0.0553(3) Uani d O
C1 1 0.16947(13) -0.0920(2) 0.20510(12) 0.0596(4) Uani d C
C2 1 0.1521(2) 0.0791(3) 0.14662(15) 0.0733(5) Uani d C
C3 1 0.1345(2) 0.2226(3) 0.22558(15) 0.0675(5) Uani d C
C4 1 0.22519(14) 0.2187(2) 0.33985(14) 0.0537(4) Uani d C
C5 1 0.23169(10) 0.0456(2) 0.40047(10) 0.0397(3) Uani d C
C6 1 0.32781(11) 0.0495(2) 0.51289(11) 0.0435(3) Uani d C
C7 1 0.37472(10) -0.1166(2) 0.55010(12) 0.0445(3) Uani d C
C8 1 0.46818(13) -0.3125(2) 0.6655(2) 0.0587(4) Uani d C
C9 1 0.41069(13) -0.3939(2) 0.5706(2) 0.0565(4) Uani d C
C10 1 0.34912(11) -0.2669(2) 0.49389(12) 0.0455(3) Uani d C
C11 1 0.27058(15) -0.2757(2) 0.37551(14) 0.0549(4) Uani d C
C12 1 0.25731(11) -0.0978(2) 0.32150(11) 0.0455(3) Uani d C
C13 1 0.12011(11) 0.0092(2) 0.43367(13) 0.0501(3) Uani d C
H2A 1 0.0895(20) 0.0707(28) 0.0775(19) 0.099(7) Uiso d H
H2B 1 0.2206(17) 0.1069(23) 0.1216(16) 0.074(5) Uiso d H
H3A 1 0.0542(17) 0.2096(24) 0.2365(16) 0.079(5) Uiso d H
H3B 1 0.1346(18) 0.3302(29) 0.1864(20) 0.104(7) Uiso d H
H4A 1 0.2064(15) 0.3140(24) 0.3909(16) 0.076(5) Uiso d H
H4B 1 0.3016(16) 0.2376(21) 0.3271(16) 0.075(5) Uiso d H
H8 1 0.5164(15) -0.3514(23) 0.7359(16) 0.069(5) Uiso d H
H9 1 0.4136(14) -0.5132(24) 0.5613(15) 0.072(5) Uiso d H
H11A 1 0.1932(16) -0.3237(22) 0.3801(15) 0.072(5) Uiso d H
H11B 1 0.3002(15) -0.3580(24) 0.3275(16) 0.078(5) Uiso d H
H12 1 0.3283(13) -0.0686(18) 0.3053(13) 0.053(4) Uiso d H
H13A 1 0.0528(15) -0.0075(22) 0.3642(16) 0.072(5) Uiso d H
H13B 1 0.0999(15) 0.1116(25) 0.4790(16) 0.077(5) Uiso d H
H13C 1 0.1255(12) -0.0880(21) 0.4820(14) 0.053(4) Uiso d H

loop_
_atom_type_symbol
_atom_type_description
_atom_type_scat_source
_atom_type_scat_dispersion_real
_atom_type_scat_dispersion_imag
C C 'International Tables Vol C Tables 4.2.6.8 and 6.1.1.4' 0.0033 0.0016
H H 'International Tables Vol C Tables 4.2.6.8 and 6.1.1.4' 0.0000 0.0000
O O 'International Tables Vol C Tables 4.2.6.8 and 6.1.1.4' 0.0106 0.0060

loop_
_geom_angle_atom_site_label_1
_geom_angle_atom_site_label_2
_geom_angle_atom_site_label_3
_geom_angle
_geom_angle_publ_flag
C8 O3 C7 104.86(12) yes
O1 C1 C2 122.52(15) yes
O1 C1 C12 121.5(2) yes
C2 C1 C12 115.92(13) yes
C1 C2 C3 112.68(14) yes
C4 C3 C2 111.55(14) yes
C3 C4 C5 112.67(13) yes
C4 C5 C6 109.60(10) yes
C4 C5 C13 110.73(12) yes
C6 C5 C13 106.38(10) yes
C4 C5 C12 109.57(11) yes
C6 C5 C12 109.23(10) yes
C13 C5 C12 111.28(11) yes
O2 C6 C7 123.65(12) yes
O2 C6 C5 122.69(11) yes
C7 C6 C5 113.57(10) yes
C10 C7 O3 111.12(11) yes
C10 C7 C6 127.57(12) yes
O3 C7 C6 121.15(11) yes
C9 C8 O3 111.60(14) yes
C8 C9 C10 106.77(14) yes
C7 C10 C9 105.63(13) yes
C7 C10 C11 121.54(12) yes
C9 C10 C11 132.82(13) yes
C10 C11 C12 109.60(11) yes
C1 C12 C11 112.97(12) yes
C1 C12 C5 109.98(11) yes
C11 C12 C5 114.08(11) yes

loop_
_geom_bond_atom_site_label_1
_geom_bond_atom_site_label_2
_geom_bond_distance
_geom_bond_publ_flag
O1 C1 1.209(2) yes
O2 C6 1.2185(15) yes
O3 C8 1.367(2) yes
O3 C7 1.375(2) yes
C1 C2 1.502(3) yes
C1 C12 1.519(2) yes
C2 C3 1.526(3) yes
C3 C4 1.516(2) yes
C4 C5 1.532(2) yes
C5 C6 1.533(2) yes
C5 C13 1.538(2) yes
C5 C12 1.558(2) yes
C6 C7 1.441(2) yes
C7 C10 1.352(2) yes
C8 C9 1.333(2) yes
C9 C10 1.425(2) yes
C10 C11 1.492(2) yes
C11 C12 1.527(2) yes

loop_
_geom_torsion_atom_site_label_1
_geom_torsion_atom_site_label_2
_geom_torsion_atom_site_label_3
_geom_torsion_atom_site_label_4
_geom_torsion
_geom_torsion_publ_flag
C1 C2 C3 C4 48.9(2) yes
C2 C3 C4 C5 -55.2(2) yes
C3 C4 C5 C12 58.1(2) yes
C4 C5 C12 C1 -54.26(14) yes
C5 C12 C1 C2 51.4(2) yes
C12 C1 C2 C3 -48.8(2) yes
C5 C6 C7 C10 5.0(2) yes
C6 C7 C10 C11 4.9(2) yes
C7 C10 C11 C12 16.7(2) yes
C10 C11 C12 C5 -47.8(2) yes
C11 C12 C5 C6 57.54(15) yes
C12 C5 C6 C7 -34.17(14) yes
